data_4509892
loop_
_publ_author_name
'Liu, Zun-qi'
'Kubo, Kazuya'
'Noro, Shin-ichiro'
'Akutagawa, Tomoyuki'
'Nakamura, Takayoshi'

_publ_section_title
;
 Design of Crystalline Spaces for Molecular Rotations in Crystals
;
_journal_issue 2
_journal_name_full 'Crystal Growth &amp; Design'
_journal_page_first 537
_journal_paper_doi 10.1021/cg4013262
_journal_volume 14
_journal_year 2014
_chemical_formula_sum 'C16.5 H16 F0.5 N0.5 Ni0.5 O3 S5'
_chemical_formula_weight 468.45
_chemical_name_systematic
;
 ?
;
_space_group_IT_number 15
_symmetry_cell_setting monoclinic
_symmetry_space_group_name_Hall '-C 2yc'
_symmetry_space_group_name_H-M 'C 1 2/c 1'
_atom_sites_solution_hydrogens geom
_atom_sites_solution_primary direct
_atom_sites_solution_secondary difmap
_audit_creation_method SHELXL-97
_cell_angle_alpha 90.00
_cell_angle_beta 131.9151(9)
_cell_angle_gamma 90.00
_cell_formula_units_Z 8
_cell_length_a 29.2740(11)
_cell_length_b 9.0709(3)
_cell_length_c 20.0025(9)
_cell_measurement_temperature 173(2)
_cell_volume 3952.5(3)
_computing_molecular_graphics 'Yadokari-XG 2009 (Wakita Nemoto et al., 2009)'
_computing_publication_material 'Yadokari-XG 2009 (Wakita,Nemoto et al., 2009)'
_computing_structure_refinement 'SHELXL-97 (Sheldrick, 1997)'
_computing_structure_solution 'SHELXS-97 (Sheldrick, 1990)'
_diffrn_ambient_temperature 173(2)
_diffrn_measured_fraction_theta_full 0.997
_diffrn_measured_fraction_theta_max 0.997
_diffrn_radiation_monochromator graphite
_diffrn_radiation_source 'fine-focus sealed tube'
_diffrn_radiation_type MoK\a
_diffrn_radiation_wavelength 0.71075
_diffrn_reflns_av_R_equivalents 0.0357
_diffrn_reflns_av_sigmaI/netI 0.0303
_diffrn_reflns_limit_h_max 37
_diffrn_reflns_limit_h_min -37
_diffrn_reflns_limit_k_max 10
_diffrn_reflns_limit_k_min -11
_diffrn_reflns_limit_l_max 25
_diffrn_reflns_limit_l_min -25
_diffrn_reflns_number 18325
_diffrn_reflns_theta_full 27.42
_diffrn_reflns_theta_max 27.42
_diffrn_reflns_theta_min 3.08
_exptl_absorpt_coefficient_mu 1.068
_exptl_absorpt_correction_T_max 0.9194
_exptl_absorpt_correction_T_min 0.6870
_exptl_crystal_density_diffrn 1.574
_exptl_crystal_density_method 'not measured'
_exptl_crystal_F_000 1928
_exptl_crystal_size_max 0.38
_exptl_crystal_size_mid 0.20
_exptl_crystal_size_min 0.08
_refine_diff_density_max 1.151
_refine_diff_density_min -1.574
_refine_diff_density_rms 0.143
_refine_ls_extinction_method none
_refine_ls_goodness_of_fit_ref 1.201
_refine_ls_hydrogen_treatment mixed
_refine_ls_matrix_type full
_refine_ls_number_parameters 245
_refine_ls_number_reflns 4488
_refine_ls_number_restraints 0
_refine_ls_restrained_S_all 1.201
_refine_ls_R_factor_all 0.0627
_refine_ls_R_factor_gt 0.0446
_refine_ls_shift/su_max 0.000
_refine_ls_shift/su_mean 0.000
_refine_ls_structure_factor_coef Fsqd
_refine_ls_weighting_details 'calc w=1/[\s^2^(Fo^2^)+(0.0715P)^2^+17.4945P] where P=(Fo^2^+2Fc^2^)/3'
_refine_ls_weighting_scheme calc
_refine_ls_wR_factor_gt 0.1124
_refine_ls_wR_factor_ref 0.1674
_reflns_number_gt 3591
_reflns_number_total 4488
_reflns_threshold_expression >2sigma(I)
_cod_data_source_file cg4013262_si_006.cif
_cod_data_source_block 3f4me
_cod_original_sg_symbol_H-M 'C 2/c'
_cod_original_formula_sum 'C16.50 H16 F0.50 N0.50 Ni0.50 O3 S5'
_cod_database_code 4509892

loop_
_symmetry_equiv_pos_as_xyz
'x, y, z'
'-x, y, -z+1/2'
'x+1/2, y+1/2, z'
'-x+1/2, y+1/2, -z+1/2'
'-x, -y, -z'
'x, -y, z-1/2'
'-x+1/2, -y+1/2, -z'
'x+1/2, -y+1/2, z-1/2'

loop_
_atom_site_label
_atom_site_type_symbol
_atom_site_fract_x
_atom_site_fract_y
_atom_site_fract_z
_atom_site_U_iso_or_equiv
_atom_site_adp_type
_atom_site_occupancy
_atom_site_symmetry_multiplicity
_atom_site_calc_flag
_atom_site_refinement_flags
S1 S 0.31254(5) -0.13333(13) 0.89109(9) 0.0466(3) Uani 1 1 d .
S2 S 0.21750(4) 0.04116(12) 0.72485(7) 0.0333(2) Uani 1 1 d .
S3 S 0.08522(4) 0.10427(11) 0.55383(7) 0.0307(2) Uani 1 1 d .
S4 S -0.04473(4) 0.15076(11) 0.38785(7) 0.0327(2) Uani 1 1 d .
S5 S -0.17965(5) 0.19963(12) 0.22610(7) 0.0374(3) Uani 1 1 d .
O1 O -0.01846(14) -0.3387(3) 0.3651(2) 0.0358(6) Uani 1 1 d .
O2 O 0.10241(15) -0.3172(3) 0.4314(2) 0.0366(7) Uani 1 1 d .
O3 O 0.12105(15) -0.3217(3) 0.3203(2) 0.0366(7) Uani 1 1 d .
C1 C 0.13723(16) 0.0060(4) 0.6500(3) 0.0275(8) Uani 1 1 d .
C2 C -0.1212(2) 0.1051(4) 0.3242(3) 0.0338(9) Uani 1 1 d .
C3 C 0.0000 0.4249(6) 0.2500 0.0348(13) Uani 1 2 d S
C4 C 0.2409(2) -0.0981(5) 0.8019(3) 0.0388(9) Uani 1 1 d .
C5 C 0.0333(2) -0.4005(5) 0.4489(3) 0.0392(10) Uani 1 1 d .
H1 H 0.0407 -0.5021 0.4399 0.047 Uiso 1 1 calc R
H2 H 0.0259 -0.4042 0.4904 0.047 Uiso 1 1 calc R
C6 C 0.1562(2) -0.2224(4) 0.3905(3) 0.0356(9) Uani 1 1 d .
C7 C 0.1459(2) -0.2202(5) 0.4498(3) 0.0355(9) Uani 1 1 d .
C8 C 0.1256(2) -0.3132(5) 0.2530(3) 0.0409(10) Uani 1 1 d .
H3 H 0.1662 -0.3495 0.2778 0.049 Uiso 1 1 calc R
H4 H 0.1211 -0.2096 0.2337 0.049 Uiso 1 1 calc R
C9 C 0.2215(2) -0.0272(6) 0.5344(4) 0.0503(12) Uani 1 1 d .
H5 H 0.2436 0.0400 0.5833 0.060 Uiso 1 1 calc R
C10 C 0.0000 0.1188(6) 0.2500 0.0390(14) Uani 1 2 d S
C11 C 0.1792(2) -0.1233(5) 0.5220(3) 0.0436(10) Uani 1 1 d .
H6 H 0.1731 -0.1224 0.5631 0.052 Uiso 1 1 calc R
C12 C 0.0880(2) -0.3057(5) 0.4876(3) 0.0369(9) Uani 1 1 d .
H7 H 0.0789 -0.2019 0.4903 0.044 Uiso 1 1 calc R
H8 H 0.1235 -0.3385 0.5494 0.044 Uiso 1 1 calc R
C13 C 0.0757(2) -0.4060(5) 0.1744(3) 0.0392(10) Uani 1 1 d .
H9 H 0.0806 -0.4115 0.1300 0.047 Uiso 1 1 calc R
H10 H 0.0774 -0.5073 0.1944 0.047 Uiso 1 1 calc R
C14 C 0.0530(2) 0.1979(5) 0.3132(3) 0.0431(11) Uani 1 1 d .
C15 C 0.1991(2) -0.1278(5) 0.4045(3) 0.0412(10) Uani 1 1 d .
H11 H 0.2065 -0.1302 0.3649 0.049 Uiso 1 1 calc R
C16 C 0.0544(2) 0.3518(5) 0.3147(3) 0.0394(10) Uani 1 1 d .
H12 H 0.0916 0.4041 0.3586 0.047 Uiso 1 1 calc R
C17 C 0.2313(2) -0.0294(6) 0.4760(4) 0.0490(12) Uani 1 1 d .
H13 H 0.2601 0.0364 0.4847 0.059 Uiso 1 1 calc R
C18 C 0.0000 -0.0484(7) 0.2500 0.0560(19) Uani 1 2 d S
H14 H -0.0056 -0.0844 0.1987 0.084 Uiso 0.50 1 calc PR
H15 H -0.0336 -0.0844 0.2454 0.084 Uiso 0.50 1 calc PR
H16 H 0.0392 -0.0844 0.3059 0.084 Uiso 0.50 1 calc PR
Ni1 Ni 0.0000 0.0000 0.5000 0.02696(19) Uani 1 2 d S
N1 N 0.0000 0.5877(5) 0.2500 0.0345(11) Uani 1 2 d S
H1A H -0.0024 0.6212 0.2049 0.052 Uiso 0.50 1 calc PR
H1B H 0.0352 0.6212 0.3036 0.052 Uiso 0.50 1 calc PR
H1C H -0.0329 0.6212 0.2415 0.052 Uiso 0.50 1 calc PR
F1 F 0.1020(3) 0.1308(6) 0.3700(5) 0.0647(19) Uani 0.50 1 d P

loop_
_atom_site_aniso_label
_atom_site_aniso_U_11
_atom_site_aniso_U_22
_atom_site_aniso_U_33
_atom_site_aniso_U_23
_atom_site_aniso_U_13
_atom_site_aniso_U_12
S1 0.0326(5) 0.0414(6) 0.0432(6) -0.0007(5) 0.0159(5) 0.0040(5)
S2 0.0270(5) 0.0352(5) 0.0330(5) -0.0031(4) 0.0180(4) -0.0016(4)
S3 0.0268(4) 0.0302(5) 0.0319(5) 0.0011(4) 0.0183(4) -0.0021(4)
S4 0.0298(5) 0.0326(5) 0.0335(5) 0.0047(4) 0.0202(4) 0.0004(4)
S5 0.0305(5) 0.0339(5) 0.0358(6) 0.0055(4) 0.0173(4) 0.0034(4)
O1 0.0470(17) 0.0335(15) 0.0359(15) 0.0061(12) 0.0314(14) 0.0015(13)
O2 0.0504(17) 0.0336(15) 0.0358(16) -0.0035(12) 0.0330(15) -0.0011(13)
O3 0.0532(18) 0.0316(14) 0.0366(16) -0.0022(12) 0.0348(15) -0.0023(13)
C1 0.0156(15) 0.0330(19) 0.0248(18) -0.0027(15) 0.0098(14) 0.0014(14)
C2 0.044(2) 0.0274(19) 0.032(2) 0.0000(16) 0.0258(19) 0.0040(17)
C3 0.062(4) 0.018(2) 0.044(3) 0.000 0.043(3) 0.000
C4 0.049(2) 0.029(2) 0.042(2) -0.0051(18) 0.032(2) 0.0015(19)
C5 0.063(3) 0.031(2) 0.035(2) 0.0041(17) 0.037(2) 0.002(2)
C6 0.048(2) 0.0272(19) 0.035(2) 0.0000(16) 0.029(2) 0.0038(18)
C7 0.045(2) 0.030(2) 0.037(2) 0.0016(17) 0.030(2) 0.0048(18)
C8 0.054(3) 0.043(2) 0.040(2) -0.0017(19) 0.037(2) -0.002(2)
C9 0.052(3) 0.046(3) 0.049(3) -0.015(2) 0.033(3) -0.006(2)
C10 0.056(4) 0.022(3) 0.052(4) 0.000 0.041(3) 0.000
C11 0.051(3) 0.045(3) 0.039(2) -0.008(2) 0.032(2) 0.000(2)
C12 0.049(2) 0.038(2) 0.032(2) 0.0015(17) 0.030(2) 0.0024(19)
C13 0.057(3) 0.036(2) 0.043(2) -0.0030(19) 0.041(2) 0.002(2)
C14 0.052(3) 0.027(2) 0.053(3) 0.0018(19) 0.036(2) 0.004(2)
C15 0.045(2) 0.039(2) 0.041(2) 0.0007(19) 0.030(2) 0.000(2)
C16 0.048(2) 0.028(2) 0.044(2) -0.0007(18) 0.031(2) -0.0004(18)
C17 0.055(3) 0.043(3) 0.053(3) -0.005(2) 0.038(3) -0.007(2)
C18 0.066(5) 0.022(3) 0.074(5) 0.000 0.044(4) 0.000
Ni1 0.0252(3) 0.0262(4) 0.0299(4) -0.0001(3) 0.0186(3) -0.0005(3)
N1 0.056(3) 0.021(2) 0.039(3) 0.000 0.037(3) 0.000
F1 0.041(3) 0.030(3) 0.070(4) 0.005(3) 0.016(3) 0.010(2)

loop_
_atom_type_symbol
_atom_type_description
_atom_type_scat_dispersion_real
_atom_type_scat_dispersion_imag
_atom_type_scat_source
C C 0.0033 0.0016 'International Tables Vol C Tables 4.2.6.8 and 6.1.1.4'
H H 0.0000 0.0000 'International Tables Vol C Tables 4.2.6.8 and 6.1.1.4'
N N 0.0061 0.0033 'International Tables Vol C Tables 4.2.6.8 and 6.1.1.4'
O O 0.0106 0.0060 'International Tables Vol C Tables 4.2.6.8 and 6.1.1.4'
F F 0.0171 0.0103 'International Tables Vol C Tables 4.2.6.8 and 6.1.1.4'
S S 0.1246 0.1234 'International Tables Vol C Tables 4.2.6.8 and 6.1.1.4'
Ni Ni 0.3393 1.1124 'International Tables Vol C Tables 4.2.6.8 and 6.1.1.4'

loop_
_geom_angle_atom_site_label_1
_geom_angle_atom_site_label_2
_geom_angle_atom_site_label_3
_geom_angle
_geom_angle_site_symmetry_1
_geom_angle_site_symmetry_3
C4 S2 C1 97.6(2) . .
C1 S3 Ni1 101.34(13) . .
C2 S4 Ni1 101.59(14) . .
C2 S5 C4 97.3(2) . 5_556
C5 O1 C13 114.6(3) . 2
C7 O2 C12 116.4(3) . .
C6 O3 C8 116.3(3) . .
C2 C1 S3 123.1(3) 5_556 .
C2 C1 S2 114.4(3) 5_556 .
S3 C1 S2 122.6(2) . .
C1 C2 S4 120.4(3) 5_556 .
C1 C2 S5 117.9(3) 5_556 .
S4 C2 S5 121.7(2) . .
C16 C3 C16 122.4(5) . 2
C16 C3 N1 118.8(3) . .
C16 C3 N1 118.8(3) 2 .
S1 C4 S2 124.5(3) . .
S1 C4 S5 122.7(3) . 5_556
S2 C4 S5 112.8(3) . 5_556
O1 C5 C12 108.2(3) . .
O3 C6 C15 124.6(4) . .
O3 C6 C7 115.6(4) . .
C15 C6 C7 119.8(4) . .
O2 C7 C11 124.2(4) . .
O2 C7 C6 116.5(4) . .
C11 C7 C6 119.3(4) . .
O3 C8 C13 108.5(4) . .
C17 C9 C11 120.3(5) . .
C14 C10 C14 117.2(5) . 2
C14 C10 C18 121.4(3) . .
C14 C10 C18 121.4(3) 2 .
C7 C11 C9 120.2(4) . .
O2 C12 C5 108.8(3) . .
O1 C13 C8 107.5(3) 2 .
F1 C14 C10 119.2(5) . .
F1 C14 C16 118.0(5) . .
C10 C14 C16 122.7(5) . .
C6 C15 C17 120.5(4) . .
C3 C16 C14 117.5(5) . .
C9 C17 C15 119.9(5) . .
S3 Ni1 S3 180.00(5) . 5_556
S3 Ni1 S4 93.57(4) . 5_556
S3 Ni1 S4 86.43(4) 5_556 5_556
S3 Ni1 S4 86.44(4) . .
S3 Ni1 S4 93.57(4) 5_556 .
S4 Ni1 S4 180.00(4) 5_556 .

loop_
_geom_bond_atom_site_label_1
_geom_bond_atom_site_label_2
_geom_bond_distance
_geom_bond_site_symmetry_2
S1 C4 1.638(5) .
S2 C4 1.741(5) .
S2 C1 1.779(4) .
S3 C1 1.703(4) .
S3 Ni1 2.1653(9) .
S4 C2 1.731(5) .
S4 Ni1 2.1661(10) .
S5 C2 1.740(4) .
S5 C4 1.742(5) 5_556
O1 C5 1.424(5) .
O1 C13 1.427(5) 2
O2 C7 1.380(5) .
O2 C12 1.444(5) .
O3 C6 1.382(5) .
O3 C8 1.441(5) .
C1 C2 1.351(6) 5_556
C2 C1 1.351(6) 5_556
C3 C16 1.378(5) .
C3 C16 1.378(5) 2
C3 N1 1.477(7) .
C4 S5 1.742(5) 5_556
C5 C12 1.497(6) .
C6 C15 1.385(6) .
C6 C7 1.406(6) .
C7 C11 1.388(6) .
C8 C13 1.498(6) .
C9 C17 1.376(7) .
C9 C11 1.395(7) .
C10 C14 1.378(6) .
C10 C14 1.378(6) 2
C10 C18 1.516(8) .
C13 O1 1.427(5) 2
C14 F1 1.242(7) .
C14 C16 1.396(6) .
C15 C17 1.390(7) .
Ni1 S3 2.1653(9) 5_556
Ni1 S4 2.1661(10) 5_556

loop_
_geom_torsion_atom_site_label_1
_geom_torsion_atom_site_label_2
_geom_torsion_atom_site_label_3
_geom_torsion_atom_site_label_4
_geom_torsion
_geom_torsion_site_symmetry_1
_geom_torsion_site_symmetry_4
Ni1 S3 C1 C2 -0.1(4) . 5_556
Ni1 S3 C1 S2 179.7(2) . .
C4 S2 C1 C2 1.6(4) . 5_556
C4 S2 C1 S3 -178.2(3) . .
Ni1 S4 C2 C1 -2.7(4) . 5_556
Ni1 S4 C2 S5 177.1(2) . .
C4 S5 C2 C1 -1.2(4) 5_556 5_556
C4 S5 C2 S4 179.0(3) 5_556 .
C1 S2 C4 S1 178.5(3) . .
C1 S2 C4 S5 -0.8(3) . 5_556
C13 O1 C5 C12 -172.1(3) 2 .
C8 O3 C6 C15 -6.7(6) . .
C8 O3 C6 C7 172.8(4) . .
C12 O2 C7 C11 5.4(6) . .
C12 O2 C7 C6 -174.7(4) . .
O3 C6 C7 O2 0.3(6) . .
C15 C6 C7 O2 179.8(4) . .
O3 C6 C7 C11 -179.7(4) . .
C15 C6 C7 C11 -0.3(7) . .
C6 O3 C8 C13 -168.7(4) . .
O2 C7 C11 C9 -178.8(4) . .
C6 C7 C11 C9 1.2(7) . .
C17 C9 C11 C7 -1.0(8) . .
C7 O2 C12 C5 170.7(3) . .
O1 C5 C12 O2 -66.9(4) . .
O3 C8 C13 O1 66.3(4) . 2
C14 C10 C14 F1 -178.2(7) 2 .
C18 C10 C14 F1 1.8(7) . .
C14 C10 C14 C16 -0.3(3) 2 .
C18 C10 C14 C16 179.7(3) . .
O3 C6 C15 C17 178.5(4) . .
C7 C6 C15 C17 -0.9(7) . .
C16 C3 C16 C14 -0.3(3) 2 .
N1 C3 C16 C14 179.7(3) . .
F1 C14 C16 C3 178.5(6) . .
C10 C14 C16 C3 0.6(7) . .
C11 C9 C17 C15 -0.1(8) . .
C6 C15 C17 C9 1.1(8) . .
C1 S3 Ni1 S3 31(6) . 5_556
C1 S3 Ni1 S4 1.41(14) . 5_556
C1 S3 Ni1 S4 -178.59(14) . .
C2 S4 Ni1 S3 -177.88(14) . .
C2 S4 Ni1 S3 2.12(14) . 5_556
C2 S4 Ni1 S4 -5(7) . 5_556
